data_4130860
loop_
_publ_author_name
'Erickson, Lucas W.'
'Lucas, Erika L.'
'Tollefson, Emily J.'
'Jarvo, Elizabeth R.'

_publ_section_title
;
 Nickel-Catalyzed Cross-Electrophile Coupling of Alkyl Fluorides:
 Stereospecific Synthesis of Vinylcyclopropanes.
;
_journal_issue 42
_journal_name_full 'Journal of the American Chemical Society'
_journal_page_first 14006
_journal_page_last 14011
_journal_paper_doi 10.1021/jacs.6b07567
_journal_volume 138
_journal_year 2016
_chemical_absolute_configuration ad
_chemical_formula_sum 'C14 H18 O4 S'
_chemical_formula_weight 282.34
_space_group_crystal_system orthorhombic
_space_group_IT_number 19
_space_group_name_Hall 'P 2ac 2ab'
_space_group_name_H-M_alt 'P 21 21 21'
_atom_sites_solution_hydrogens geom
_atom_sites_solution_primary direct
_atom_sites_solution_secondary difmap
_audit_creation_method SHELXL-2014/7
_cell_angle_alpha 90
_cell_angle_beta 90
_cell_angle_gamma 90
_cell_formula_units_Z 4
_cell_length_a 5.3550(3)
_cell_length_b 8.9629(5)
_cell_length_c 28.7336(16)
_cell_measurement_reflns_used 9919
_cell_measurement_temperature 133(2)
_cell_measurement_theta_max 28.69
_cell_measurement_theta_min 2.38
_cell_volume 1379.11(13)
_computing_cell_refinement 'Bruker SAINT 8.34a, 2013'
_computing_data_collection 'Bruker APEX2 2014.11-0, 2014'
_computing_data_reduction 'Bruker SAINT 8.34a, 2013'
_computing_molecular_graphics 'Bruker SHELXTL'
_computing_publication_material 'Bruker SHELXTL'
_computing_structure_refinement 'SHELXL-2014/7 (Sheldrick, 2014)'
_computing_structure_solution 'Bruker SHELXTL 2013/1'
_diffrn_ambient_temperature 133(2)
_diffrn_measured_fraction_theta_full 1.000
_diffrn_measured_fraction_theta_max 0.952
_diffrn_measurement_device_type 'Bruker SMART APEX II CCD'
_diffrn_measurement_method '\f and \w scans'
_diffrn_radiation_type MoK\a
_diffrn_radiation_wavelength 0.71073
_diffrn_reflns_av_R_equivalents 0.0206
_diffrn_reflns_av_unetI/netI 0.0167
_diffrn_reflns_Laue_measured_fraction_full 1.000
_diffrn_reflns_Laue_measured_fraction_max 0.952
_diffrn_reflns_limit_h_max 7
_diffrn_reflns_limit_h_min -7
_diffrn_reflns_limit_k_max 12
_diffrn_reflns_limit_k_min -12
_diffrn_reflns_limit_l_max 38
_diffrn_reflns_limit_l_min -38
_diffrn_reflns_number 16518
_diffrn_reflns_point_group_measured_fraction_full 1.000
_diffrn_reflns_point_group_measured_fraction_max 0.928
_diffrn_reflns_theta_full 25.500
_diffrn_reflns_theta_max 28.820
_diffrn_reflns_theta_min 1.417
_diffrn_source 'fine-focus sealed tube'
_exptl_absorpt_coefficient_mu 0.242
_exptl_absorpt_correction_T_max 0.7458
_exptl_absorpt_correction_T_min 0.6807
_exptl_absorpt_correction_type multi-scan
_exptl_absorpt_process_details 'Bruker SADABS 2014/5'
_exptl_crystal_colour colorless
_exptl_crystal_density_diffrn 1.360
_exptl_crystal_density_meas ?
_exptl_crystal_density_method not_measured
_exptl_crystal_description plate
_exptl_crystal_F_000 600
_exptl_crystal_size_max 0.336
_exptl_crystal_size_mid 0.311
_exptl_crystal_size_min 0.112
_refine_diff_density_max 0.335
_refine_diff_density_min -0.303
_refine_diff_density_rms 0.043
_refine_ls_abs_structure_details
; 
 Flack x determined using 1282 quotients [(I+)-(I-)]/[(I+)+(I-)] 
 (Parsons, Flack and Wagner, Acta Cryst. B69 (2013) 249-259). 
;
_refine_ls_abs_structure_Flack 0.035(18)
_refine_ls_extinction_method none
_refine_ls_goodness_of_fit_ref 1.054
_refine_ls_hydrogen_treatment constr
_refine_ls_matrix_type full
_refine_ls_number_parameters 173
_refine_ls_number_reflns 3352
_refine_ls_number_restraints 0
_refine_ls_restrained_S_all 1.054
_refine_ls_R_factor_all 0.0288
_refine_ls_R_factor_gt 0.0274
_refine_ls_shift/su_max 0.000
_refine_ls_shift/su_mean 0.000
_refine_ls_structure_factor_coef Fsqd
_refine_ls_weighting_details 'w=1/[\s^2^(Fo^2^)+(0.0394P)^2^+0.3522P] where P=(Fo^2^+2Fc^2^)/3'
_refine_ls_weighting_scheme calc
_refine_ls_wR_factor_gt 0.0697
_refine_ls_wR_factor_ref 0.0708
_reflns_Friedel_coverage 0.657
_reflns_Friedel_fraction_full 1.000
_reflns_Friedel_fraction_max 0.894
_reflns_number_gt 3237
_reflns_number_total 3352
_reflns_threshold_expression 'I > 2\s(I)'
_cod_data_source_file ja6b07567_si_003.cif
_cod_data_source_block erj30
_cod_depositor_comments
;
The following automatic conversions were performed:

data item '_exptl_crystal_density_meas' value 'not_measured' was
changed to '?' -- the value is perceived as not measured.

Automatic conversion script
Id: cif_fix_values 6909 2019-04-08 15:41:33Z antanas 
;
_cod_database_code 4130860
_shelx_shelxl_version_number 2014/7
_shelx_space_group_comment
; 
The symmetry employed for this shelxl refinement is uniquely defined 
by the following loop, which should always be used as a source of 
symmetry information in preference to the above space-group names. 
They are only intended as comments. 
;
_shelx_estimated_absorpt_t_min 0.923
_shelx_estimated_absorpt_t_max 0.973

loop_
_space_group_symop_operation_xyz
'x, y, z'
'-x+1/2, -y, z+1/2'
'-x, y+1/2, -z+1/2'
'x+1/2, -y+1/2, -z'

loop_
_atom_site_label
_atom_site_type_symbol
_atom_site_fract_x
_atom_site_fract_y
_atom_site_fract_z
_atom_site_U_iso_or_equiv
_atom_site_adp_type
_atom_site_occupancy
_atom_site_site_symmetry_order
_atom_site_calc_flag
_atom_site_refinement_flags_posn
_atom_site_refinement_flags_adp
S1 S 0.10272(8) 0.26972(5) 0.23933(2) 0.01757(11) Uani 1 1 d . .
O1 O 0.6180(3) 0.33128(14) 0.40183(4) 0.0214(3) Uani 1 1 d . .
O2 O 0.1120(2) 0.32628(14) 0.29107(4) 0.0187(2) Uani 1 1 d . .
O3 O 0.2379(3) 0.13290(15) 0.23518(5) 0.0254(3) Uani 1 1 d . .
O4 O -0.1562(2) 0.27148(17) 0.22734(5) 0.0282(3) Uani 1 1 d . .
C1 C 0.6038(4) 0.19599(18) 0.37578(6) 0.0208(3) Uani 1 1 d . .
H1A H 0.6116 0.1099 0.3973 0.025 Uiso 1 1 calc R U
H1B H 0.7487 0.1896 0.3545 0.025 Uiso 1 1 calc R U
C2 C 0.3629(4) 0.18796(19) 0.34757(6) 0.0197(4) Uani 1 1 d . .
H2A H 0.3584 0.0945 0.3292 0.024 Uiso 1 1 calc R U
H2B H 0.2166 0.1892 0.3686 0.024 Uiso 1 1 calc R U
C3 C 0.3556(3) 0.32162(19) 0.31542(6) 0.0166(3) Uani 1 1 d . .
H3 H 0.4942 0.3149 0.2922 0.020 Uiso 1 1 calc R U
C4 C 0.3777(3) 0.46531(18) 0.34291(6) 0.0178(3) Uani 1 1 d . .
H4A H 0.2307 0.4771 0.3635 0.021 Uiso 1 1 calc R U
H4B H 0.3832 0.5515 0.3214 0.021 Uiso 1 1 calc R U
C5 C 0.6163(3) 0.46094(18) 0.37217(6) 0.0182(3) Uani 1 1 d . .
H5 H 0.7652 0.4587 0.3512 0.022 Uiso 1 1 calc R U
C6 C 0.6330(4) 0.5935(2) 0.40395(6) 0.0207(4) Uani 1 1 d . .
H6 H 0.5051 0.6062 0.4265 0.025 Uiso 1 1 calc R U
C7 C 0.8143(3) 0.69375(19) 0.40257(6) 0.0178(3) Uani 1 1 d . .
H7 H 0.9411 0.6788 0.3799 0.021 Uiso 1 1 calc R U
C8 C 0.8393(3) 0.8264(2) 0.43267(6) 0.0178(3) Uani 1 1 d . .
C9 C 1.0448(3) 0.9201(2) 0.42716(6) 0.0202(4) Uani 1 1 d . .
H9 H 1.1653 0.8984 0.4039 0.024 Uiso 1 1 calc R U
C10 C 1.0760(4) 1.0452(2) 0.45527(6) 0.0236(4) Uani 1 1 d . .
H10 H 1.2168 1.1082 0.4510 0.028 Uiso 1 1 calc R U
C11 C 0.9024(4) 1.0782(2) 0.48953(6) 0.0245(4) Uani 1 1 d . .
H11 H 0.9240 1.1632 0.5088 0.029 Uiso 1 1 calc R U
C12 C 0.6964(4) 0.9859(2) 0.49538(6) 0.0230(4) Uani 1 1 d . .
H12 H 0.5762 1.0086 0.5186 0.028 Uiso 1 1 calc R U
C13 C 0.6645(3) 0.8606(2) 0.46755(6) 0.0202(4) Uani 1 1 d . .
H13 H 0.5238 0.7978 0.4721 0.024 Uiso 1 1 calc R U
C14 C 0.2602(4) 0.4101(2) 0.20870(6) 0.0225(4) Uani 1 1 d . .
H14A H 0.4338 0.4153 0.2194 0.034 Uiso 1 1 calc R U
H14B H 0.1780 0.5062 0.2142 0.034 Uiso 1 1 calc R U
H14C H 0.2569 0.3874 0.1753 0.034 Uiso 1 1 calc R U

loop_
_atom_site_aniso_label
_atom_site_aniso_U_11
_atom_site_aniso_U_22
_atom_site_aniso_U_33
_atom_site_aniso_U_23
_atom_site_aniso_U_13
_atom_site_aniso_U_12
S1 0.01623(19) 0.01705(18) 0.0194(2) -0.00265(15) 0.00078(16) -0.00253(15)
O1 0.0281(7) 0.0186(6) 0.0175(6) 0.0011(5) -0.0017(5) 0.0028(6)
O2 0.0135(5) 0.0250(6) 0.0177(6) -0.0018(5) 0.0012(5) 0.0024(5)
O3 0.0279(7) 0.0171(6) 0.0314(7) -0.0050(6) 0.0037(6) -0.0009(5)
O4 0.0188(7) 0.0347(7) 0.0309(7) -0.0075(6) -0.0038(5) -0.0034(6)
C1 0.0223(8) 0.0176(8) 0.0224(8) 0.0009(6) -0.0009(8) 0.0041(7)
C2 0.0209(9) 0.0162(8) 0.0219(8) 0.0018(6) 0.0014(7) 0.0020(7)
C3 0.0127(8) 0.0197(7) 0.0174(7) 0.0003(6) 0.0005(6) 0.0018(6)
C4 0.0180(8) 0.0161(7) 0.0193(8) 0.0009(6) 0.0017(7) 0.0010(7)
C5 0.0179(8) 0.0188(8) 0.0178(7) 0.0010(6) 0.0015(7) -0.0002(7)
C6 0.0218(9) 0.0226(8) 0.0177(8) -0.0002(6) 0.0014(7) 0.0021(7)
C7 0.0164(8) 0.0197(8) 0.0173(8) 0.0018(6) -0.0008(6) 0.0034(6)
C8 0.0178(9) 0.0185(7) 0.0170(8) 0.0032(6) -0.0032(6) 0.0033(7)
C9 0.0172(9) 0.0245(9) 0.0189(8) 0.0020(7) -0.0010(6) 0.0020(7)
C10 0.0211(9) 0.0256(9) 0.0242(9) 0.0007(7) -0.0040(7) -0.0033(8)
C11 0.0299(10) 0.0247(8) 0.0189(8) -0.0027(7) -0.0059(8) 0.0015(9)
C12 0.0251(9) 0.0280(9) 0.0159(8) 0.0003(7) 0.0000(7) 0.0035(8)
C13 0.0182(8) 0.0230(8) 0.0193(8) 0.0032(7) 0.0003(6) 0.0008(7)
C14 0.0262(10) 0.0219(9) 0.0195(9) 0.0033(7) 0.0018(7) -0.0045(7)

loop_
_atom_type_symbol
_atom_type_description
_atom_type_scat_dispersion_real
_atom_type_scat_dispersion_imag
_atom_type_scat_source
C C 0.0033 0.0016 'International Tables Vol C Tables 4.2.6.8 and 6.1.1.4'
H H 0.0000 0.0000 'International Tables Vol C Tables 4.2.6.8 and 6.1.1.4'
O O 0.0106 0.0060 'International Tables Vol C Tables 4.2.6.8 and 6.1.1.4'
S S 0.1246 0.1234 'International Tables Vol C Tables 4.2.6.8 and 6.1.1.4'

loop_
_geom_angle_atom_site_label_1
_geom_angle_atom_site_label_2
_geom_angle_atom_site_label_3
_geom_angle
O4 S1 O3 118.74(9)
O4 S1 O2 104.80(8)
O3 S1 O2 109.85(8)
O4 S1 C14 109.76(9)
O3 S1 C14 109.31(9)
O2 S1 C14 103.19(8)
C1 O1 C5 112.01(12)
C3 O2 S1 117.77(10)
O1 C1 C2 111.34(15)
C3 C2 C1 108.01(14)
O2 C3 C2 109.49(14)
O2 C3 C4 106.94(13)
C2 C3 C4 110.64(14)
C3 C4 C5 109.28(14)
O1 C5 C6 106.14(13)
O1 C5 C4 110.55(14)
C6 C5 C4 111.34(15)
C7 C6 C5 124.26(17)
C6 C7 C8 126.58(17)
C9 C8 C13 118.37(17)
C9 C8 C7 119.39(16)
C13 C8 C7 122.22(17)
C10 C9 C8 120.96(17)
C11 C10 C9 120.23(18)
C10 C11 C12 119.44(17)
C13 C12 C11 120.63(18)
C12 C13 C8 120.35(18)

loop_
_geom_bond_atom_site_label_1
_geom_bond_atom_site_label_2
_geom_bond_distance
S1 O4 1.4288(14)
S1 O3 1.4289(14)
S1 O2 1.5715(12)
S1 C14 1.7516(19)
O1 C1 1.427(2)
O1 C5 1.441(2)
O2 C3 1.480(2)
C1 C2 1.525(3)
C2 C3 1.513(2)
C3 C4 1.516(2)
C4 C5 1.530(3)
C5 C6 1.501(2)
C6 C7 1.324(3)
C7 C8 1.476(2)
C8 C9 1.393(3)
C8 C13 1.405(2)
C9 C10 1.392(3)
C10 C11 1.386(3)
C11 C12 1.389(3)
C12 C13 1.388(3)

loop_
_geom_torsion_atom_site_label_1
_geom_torsion_atom_site_label_2
_geom_torsion_atom_site_label_3
_geom_torsion_atom_site_label_4
_geom_torsion
O4 S1 O2 C3 173.55(12)
O3 S1 O2 C3 44.93(13)
C14 S1 O2 C3 -71.55(13)
C5 O1 C1 C2 -61.05(19)
O1 C1 C2 C3 58.44(19)
S1 O2 C3 C2 -101.58(14)
S1 O2 C3 C4 138.50(12)
C1 C2 C3 O2 -174.04(13)
C1 C2 C3 C4 -56.41(18)
O2 C3 C4 C5 175.19(13)
C2 C3 C4 C5 56.01(18)
C1 O1 C5 C6 -179.77(16)
C1 O1 C5 C4 59.36(19)
C3 C4 C5 O1 -56.15(18)
C3 C4 C5 C6 -173.87(14)
O1 C5 C6 C7 120.60(19)
C4 C5 C6 C7 -119.05(19)
C5 C6 C7 C8 179.57(16)
C6 C7 C8 C9 179.00(18)
C6 C7 C8 C13 0.2(3)
C13 C8 C9 C10 -0.4(3)
C7 C8 C9 C10 -179.24(16)
C8 C9 C10 C11 0.3(3)
C9 C10 C11 C12 -0.4(3)
C10 C11 C12 C13 0.6(3)
C11 C12 C13 C8 -0.7(3)
C9 C8 C13 C12 0.6(3)
C7 C8 C13 C12 179.41(16)
